data_7112496
loop_
_publ_author_name
'Mickael Henrion'
'Michael J. Chetcuti'
'Vincent Ritleng'

_publ_section_title
;
 From acetone metalation to the catalytic alpha-arylation of acyclic
 ketones with NHC-nickel(II) complexes
;
_journal_name_full Chem.Commun.
_journal_page_first 4624
_journal_paper_doi 10.1039/C4CC00959b
_journal_volume 50
_journal_year 2014
_chemical_formula_moiety 'C32 H34 N2 Ni'
_chemical_formula_sum 'C32 H34 N2 Ni'
_chemical_formula_weight 505.32
_chemical_name_systematic
;
 ?
;
_space_group_IT_number 14
_symmetry_cell_setting monoclinic
_symmetry_space_group_name_Hall '-P 2ybc'
_symmetry_space_group_name_H-M 'P 1 21/c 1'
_atom_sites_solution_hydrogens geom
_atom_sites_solution_primary direct
_atom_sites_solution_secondary difmap
_audit_creation_method SHELXL-97
_cell_angle_alpha 90.00
_cell_angle_beta 104.982(2)
_cell_angle_gamma 90.00
_cell_formula_units_Z 4
_cell_length_a 21.3657(16)
_cell_length_b 8.2297(7)
_cell_length_c 15.7213(12)
_cell_measurement_reflns_used 4798
_cell_measurement_temperature 173(2)
_cell_measurement_theta_max 28.58
_cell_measurement_theta_min 2.61
_cell_volume 2670.4(4)
_computing_cell_refinement 'Bruker SAINT'
_computing_data_collection 'Bruker APEX2'
_computing_data_reduction 'Bruker SAINT'
_computing_molecular_graphics 'Bruker SHELXTL'
_computing_publication_material 'Bruker SHELXTL'
_computing_structure_refinement 'SHELXL-97 (Sheldrick, 2008)'
_computing_structure_solution 'SHELXS-97 (Sheldrick 2008)'
_diffrn_ambient_temperature 173(2)
_diffrn_measured_fraction_theta_full 0.994
_diffrn_measured_fraction_theta_max 0.994
_diffrn_measurement_device_type 'Bruker APEX-II CCD'
_diffrn_measurement_method '\f and \w scans'
_diffrn_radiation_monochromator graphite
_diffrn_radiation_source 'fine-focus sealed tube'
_diffrn_radiation_type MoK\a
_diffrn_radiation_wavelength 0.71073
_diffrn_reflns_av_R_equivalents 0.0410
_diffrn_reflns_av_sigmaI/netI 0.0606
_diffrn_reflns_limit_h_max 29
_diffrn_reflns_limit_h_min -28
_diffrn_reflns_limit_k_max 5
_diffrn_reflns_limit_k_min -11
_diffrn_reflns_limit_l_max 21
_diffrn_reflns_limit_l_min -21
_diffrn_reflns_number 19927
_diffrn_reflns_theta_full 29.07
_diffrn_reflns_theta_max 29.07
_diffrn_reflns_theta_min 1.97
_exptl_absorpt_coefficient_mu 0.749
_exptl_absorpt_correction_T_max 0.8960
_exptl_absorpt_correction_T_min 0.8177
_exptl_absorpt_correction_type multi-scan
_exptl_absorpt_process_details sadabs
_exptl_crystal_colour red
_exptl_crystal_density_diffrn 1.257
_exptl_crystal_density_method 'not measured'
_exptl_crystal_description prism
_exptl_crystal_F_000 1072
_exptl_crystal_size_max 0.28
_exptl_crystal_size_mid 0.20
_exptl_crystal_size_min 0.15
_refine_diff_density_max 0.525
_refine_diff_density_min -0.742
_refine_diff_density_rms 0.066
_refine_ls_extinction_method none
_refine_ls_goodness_of_fit_ref 1.004
_refine_ls_hydrogen_treatment constr
_refine_ls_matrix_type full
_refine_ls_number_parameters 322
_refine_ls_number_reflns 7109
_refine_ls_number_restraints 0
_refine_ls_restrained_S_all 1.004
_refine_ls_R_factor_all 0.0900
_refine_ls_R_factor_gt 0.0432
_refine_ls_shift/su_max 0.001
_refine_ls_shift/su_mean 0.000
_refine_ls_structure_factor_coef Fsqd
_refine_ls_weighting_details 'calc w=1/[\s^2^(Fo^2^)+(0.0435P)^2^+1.4123P] where P=(Fo^2^+2Fc^2^)/3'
_refine_ls_weighting_scheme calc
_refine_ls_wR_factor_gt 0.0941
_refine_ls_wR_factor_ref 0.1136
_reflns_number_gt 4526
_reflns_number_total 7109
_reflns_threshold_expression I>2\s(I)
_cod_data_source_file c4cc00959b2.cif
_cod_data_source_block mcmh130911
_cod_original_sg_symbol_H-M 'P 21/c'
_cod_database_code 7112496

loop_
_symmetry_equiv_pos_as_xyz
'x, y, z'
'-x, y+1/2, -z+1/2'
'-x, -y, -z'
'x, -y-1/2, z-1/2'

loop_
_atom_site_label
_atom_site_type_symbol
_atom_site_fract_x
_atom_site_fract_y
_atom_site_fract_z
_atom_site_U_iso_or_equiv
_atom_site_adp_type
_atom_site_occupancy
_atom_site_symmetry_multiplicity
_atom_site_calc_flag
_atom_site_refinement_flags
C1 C 0.26458(10) 0.3699(3) 0.51630(14) 0.0242(5) Uani 1 1 d .
C2 C 0.28131(11) 0.1220(3) 0.58243(17) 0.0355(6) Uani 1 1 d .
H2 H 0.3019 0.0356 0.6192 0.043 Uiso 1 1 calc R
C3 C 0.22097(11) 0.1219(3) 0.52990(16) 0.0331(5) Uani 1 1 d .
H3 H 0.1908 0.0349 0.5215 0.040 Uiso 1 1 calc R
C4 C 0.37383(10) 0.3114(3) 0.61891(15) 0.0263(5) Uani 1 1 d .
C5 C 0.38553(10) 0.3824(3) 0.70191(15) 0.0295(5) Uani 1 1 d .
C6 C 0.44934(11) 0.4118(3) 0.74732(16) 0.0349(5) Uani 1 1 d .
H6 H 0.4581 0.4613 0.8038 0.042 Uiso 1 1 calc R
C7 C 0.50057(11) 0.3711(3) 0.71288(16) 0.0366(6) Uani 1 1 d .
C8 C 0.48722(10) 0.2995(3) 0.63047(16) 0.0331(5) Uani 1 1 d .
H8 H 0.5222 0.2721 0.6061 0.040 Uiso 1 1 calc R
C9 C 0.42416(10) 0.2664(3) 0.58213(15) 0.0283(5) Uani 1 1 d .
C10 C 0.33171(12) 0.4200(4) 0.74407(17) 0.0422(6) Uani 1 1 d .
H10A H 0.3244 0.3263 0.7788 0.063 Uiso 1 1 calc R
H10B H 0.2920 0.4437 0.6983 0.063 Uiso 1 1 calc R
H10C H 0.3436 0.5147 0.7827 0.063 Uiso 1 1 calc R
C11 C 0.56931(12) 0.4015(5) 0.76530(19) 0.0570(9) Uani 1 1 d .
H11A H 0.5993 0.3537 0.7346 0.085 Uiso 1 1 calc R
H11B H 0.5763 0.3518 0.8237 0.085 Uiso 1 1 calc R
H11C H 0.5770 0.5188 0.7718 0.085 Uiso 1 1 calc R
C12 C 0.41294(12) 0.1830(3) 0.49427(16) 0.0389(6) Uani 1 1 d .
H12A H 0.4243 0.0678 0.5033 0.058 Uiso 1 1 calc R
H12B H 0.4400 0.2338 0.4600 0.058 Uiso 1 1 calc R
H12C H 0.3672 0.1931 0.4623 0.058 Uiso 1 1 calc R
C13 C 0.15049(10) 0.3167(3) 0.42967(14) 0.0246(5) Uani 1 1 d .
C14 C 0.14595(11) 0.3224(3) 0.33975(15) 0.0301(5) Uani 1 1 d .
C15 C 0.08638(11) 0.3647(3) 0.28375(16) 0.0350(6) Uani 1 1 d .
H15 H 0.0828 0.3748 0.2225 0.042 Uiso 1 1 calc R
C16 C 0.03217(11) 0.3924(3) 0.31450(15) 0.0327(5) Uani 1 1 d .
C17 C 0.03827(10) 0.3803(3) 0.40383(15) 0.0294(5) Uani 1 1 d .
H17 H 0.0011 0.3974 0.4254 0.035 Uiso 1 1 calc R
C18 C 0.09725(10) 0.3438(3) 0.46356(14) 0.0251(5) Uani 1 1 d .
C19 C 0.20210(12) 0.2760(4) 0.30277(17) 0.0438(7) Uani 1 1 d .
H19A H 0.2426 0.3163 0.3418 0.066 Uiso 1 1 calc R
H19B H 0.1960 0.3241 0.2442 0.066 Uiso 1 1 calc R
H19C H 0.2041 0.1574 0.2984 0.066 Uiso 1 1 calc R
C20 C -0.03260(12) 0.4307(4) 0.25141(18) 0.0509(8) Uani 1 1 d .
H20A H -0.0264 0.5085 0.2071 0.076 Uiso 1 1 calc R
H20B H -0.0616 0.4778 0.2841 0.076 Uiso 1 1 calc R
H20C H -0.0518 0.3306 0.2222 0.076 Uiso 1 1 calc R
C21 C 0.10258(11) 0.3385(3) 0.56054(15) 0.0351(6) Uani 1 1 d .
H21A H 0.1196 0.2326 0.5841 0.053 Uiso 1 1 calc R
H21B H 0.0597 0.3551 0.5707 0.053 Uiso 1 1 calc R
H21C H 0.1320 0.4245 0.5902 0.053 Uiso 1 1 calc R
C22 C 0.29352(14) 0.7897(4) 0.4139(2) 0.0554(8) Uani 1 1 d .
H22 H 0.2617 0.8730 0.4007 0.066 Uiso 1 1 calc R
C23 C 0.29795(15) 0.6559(5) 0.3604(2) 0.0584(9) Uani 1 1 d .
H23 H 0.2718 0.6351 0.3027 0.070 Uiso 1 1 calc R
C24 C 0.34864(15) 0.5591(4) 0.4090(2) 0.0563(9) Uani 1 1 d .
H24 H 0.3607 0.4559 0.3914 0.068 Uiso 1 1 calc R
C25 C 0.37860(14) 0.6389(4) 0.4874(2) 0.0566(9) Uani 1 1 d .
H25 H 0.4158 0.6025 0.5305 0.068 Uiso 1 1 calc R
C26 C 0.34486(15) 0.7783(4) 0.4910(2) 0.0540(8) Uani 1 1 d .
H26 H 0.3544 0.8551 0.5377 0.065 Uiso 1 1 calc R
C27 C 0.20830(11) 0.6750(3) 0.52266(15) 0.0298(5) Uani 1 1 d .
C28 C 0.21495(12) 0.7198(3) 0.60997(17) 0.0367(6) Uani 1 1 d .
H28 H 0.2549 0.6994 0.6520 0.044 Uiso 1 1 calc R
C29 C 0.16510(13) 0.7933(3) 0.63779(18) 0.0442(7) Uani 1 1 d .
H29 H 0.1713 0.8207 0.6981 0.053 Uiso 1 1 calc R
C30 C 0.10676(13) 0.8265(3) 0.5785(2) 0.0450(7) Uani 1 1 d .
H30 H 0.0726 0.8767 0.5973 0.054 Uiso 1 1 calc R
C31 C 0.09898(11) 0.7854(3) 0.49157(19) 0.0409(6) Uani 1 1 d .
H31 H 0.0591 0.8082 0.4499 0.049 Uiso 1 1 calc R
C32 C 0.14845(11) 0.7115(3) 0.46385(17) 0.0347(6) Uani 1 1 d .
H32 H 0.1417 0.6848 0.4034 0.042 Uiso 1 1 calc R
N1 N 0.30798(8) 0.2720(2) 0.57293(12) 0.0276(4) Uani 1 1 d .
N2 N 0.21122(8) 0.2736(2) 0.49010(12) 0.0256(4) Uani 1 1 d .
Ni1 Ni 0.277309(14) 0.58299(4) 0.48206(2) 0.02849(9) Uani 1 1 d .

loop_
_atom_site_aniso_label
_atom_site_aniso_U_11
_atom_site_aniso_U_22
_atom_site_aniso_U_33
_atom_site_aniso_U_23
_atom_site_aniso_U_13
_atom_site_aniso_U_12
C1 0.0202(9) 0.0254(11) 0.0280(11) -0.0022(10) 0.0082(8) -0.0011(9)
C2 0.0291(11) 0.0246(12) 0.0512(15) 0.0113(12) 0.0076(11) -0.0006(10)
C3 0.0280(11) 0.0215(11) 0.0479(14) 0.0049(11) 0.0063(10) -0.0039(10)
C4 0.0192(9) 0.0236(11) 0.0351(12) 0.0067(10) 0.0051(9) -0.0018(9)
C5 0.0281(11) 0.0300(13) 0.0320(12) 0.0067(10) 0.0105(9) 0.0008(10)
C6 0.0335(12) 0.0400(14) 0.0308(12) -0.0025(12) 0.0074(10) -0.0033(12)
C7 0.0256(11) 0.0450(15) 0.0383(13) 0.0011(12) 0.0066(10) -0.0054(11)
C8 0.0233(10) 0.0364(14) 0.0418(13) -0.0001(12) 0.0125(10) -0.0004(10)
C9 0.0280(11) 0.0258(12) 0.0327(12) 0.0029(10) 0.0107(9) -0.0027(10)
C10 0.0360(12) 0.0550(17) 0.0394(13) 0.0051(14) 0.0166(11) 0.0064(13)
C11 0.0270(12) 0.091(3) 0.0496(16) -0.0130(18) 0.0047(11) -0.0132(15)
C12 0.0402(13) 0.0379(14) 0.0397(14) -0.0065(12) 0.0123(11) -0.0022(12)
C13 0.0206(9) 0.0210(10) 0.0309(11) -0.0007(10) 0.0044(9) -0.0020(9)
C14 0.0292(11) 0.0299(12) 0.0321(12) -0.0069(11) 0.0096(9) -0.0041(10)
C15 0.0370(12) 0.0398(14) 0.0271(11) -0.0044(11) 0.0061(10) -0.0019(11)
C16 0.0290(11) 0.0307(13) 0.0345(12) -0.0045(11) 0.0012(10) 0.0007(10)
C17 0.0221(10) 0.0286(12) 0.0381(12) -0.0023(11) 0.0088(9) -0.0008(9)
C18 0.0235(10) 0.0215(11) 0.0307(11) -0.0004(10) 0.0075(9) -0.0028(9)
C19 0.0397(13) 0.0563(18) 0.0399(14) -0.0096(14) 0.0186(11) 0.0011(13)
C20 0.0372(13) 0.064(2) 0.0440(15) -0.0027(15) -0.0023(12) 0.0092(14)
C21 0.0330(12) 0.0412(15) 0.0339(12) 0.0030(12) 0.0136(10) -0.0001(11)
C22 0.0535(17) 0.0396(16) 0.085(2) 0.0340(18) 0.0386(17) 0.0069(14)
C23 0.0611(19) 0.078(2) 0.0416(16) 0.0196(17) 0.0222(14) -0.0138(18)
C24 0.0611(18) 0.0455(18) 0.081(2) 0.0122(18) 0.0518(18) 0.0042(16)
C25 0.0349(14) 0.058(2) 0.080(2) 0.0251(19) 0.0192(15) -0.0122(14)
C26 0.0584(18) 0.0400(17) 0.068(2) 0.0052(16) 0.0251(16) -0.0217(15)
C27 0.0338(12) 0.0187(11) 0.0371(12) 0.0040(10) 0.0096(10) -0.0032(9)
C28 0.0410(13) 0.0305(13) 0.0381(13) 0.0009(12) 0.0094(11) -0.0020(11)
C29 0.0539(16) 0.0391(15) 0.0451(15) -0.0076(13) 0.0229(13) -0.0068(14)
C30 0.0396(14) 0.0333(14) 0.0706(19) -0.0066(15) 0.0298(14) -0.0063(12)
C31 0.0270(11) 0.0322(14) 0.0618(17) -0.0026(14) 0.0083(12) -0.0035(11)
C32 0.0351(12) 0.0286(13) 0.0388(13) 0.0007(11) 0.0068(10) -0.0043(11)
N1 0.0218(8) 0.0238(10) 0.0368(10) 0.0053(9) 0.0065(8) -0.0026(8)
N2 0.0231(9) 0.0207(9) 0.0328(9) 0.0014(8) 0.0071(7) -0.0017(7)
Ni1 0.02918(15) 0.02334(15) 0.03410(16) 0.00531(14) 0.01027(12) -0.00309(14)

loop_
_atom_type_symbol
_atom_type_description
_atom_type_scat_dispersion_real
_atom_type_scat_dispersion_imag
_atom_type_scat_source
C C 0.0033 0.0016 'International Tables Vol C Tables 4.2.6.8 and 6.1.1.4'
H H 0.0000 0.0000 'International Tables Vol C Tables 4.2.6.8 and 6.1.1.4'
N N 0.0061 0.0033 'International Tables Vol C Tables 4.2.6.8 and 6.1.1.4'
Ni Ni 0.3393 1.1124 'International Tables Vol C Tables 4.2.6.8 and 6.1.1.4'

loop_
_geom_angle_atom_site_label_1
_geom_angle_atom_site_label_2
_geom_angle_atom_site_label_3
_geom_angle
N2 C1 N1 103.15(19)
N2 C1 Ni1 129.02(16)
N1 C1 Ni1 127.82(15)
C3 C2 N1 107.0(2)
C3 C2 H2 126.5
N1 C2 H2 126.5
C2 C3 N2 106.6(2)
C2 C3 H3 126.7
N2 C3 H3 126.7
C5 C4 C9 121.92(19)
C5 C4 N1 118.65(19)
C9 C4 N1 119.3(2)
C6 C5 C4 118.0(2)
C6 C5 C10 120.0(2)
C4 C5 C10 121.9(2)
C7 C6 C5 121.9(2)
C7 C6 H6 119.0
C5 C6 H6 119.0
C6 C7 C8 118.5(2)
C6 C7 C11 120.3(2)
C8 C7 C11 121.2(2)
C7 C8 C9 122.0(2)
C7 C8 H8 119.0
C9 C8 H8 119.0
C8 C9 C4 117.5(2)
C8 C9 C12 119.5(2)
C4 C9 C12 123.0(2)
C5 C10 H10A 109.5
C5 C10 H10B 109.5
H10A C10 H10B 109.5
C5 C10 H10C 109.5
H10A C10 H10C 109.5
H10B C10 H10C 109.5
C7 C11 H11A 109.5
C7 C11 H11B 109.5
H11A C11 H11B 109.5
C7 C11 H11C 109.5
H11A C11 H11C 109.5
H11B C11 H11C 109.5
C9 C12 H12A 109.5
C9 C12 H12B 109.5
H12A C12 H12B 109.5
C9 C12 H12C 109.5
H12A C12 H12C 109.5
H12B C12 H12C 109.5
C14 C13 C18 122.23(19)
C14 C13 N2 119.50(19)
C18 C13 N2 118.19(19)
C15 C14 C13 117.6(2)
C15 C14 C19 120.5(2)
C13 C14 C19 121.9(2)
C16 C15 C14 122.1(2)
C16 C15 H15 119.0
C14 C15 H15 119.0
C17 C16 C15 118.4(2)
C17 C16 C20 120.8(2)
C15 C16 C20 120.8(2)
C16 C17 C18 122.1(2)
C16 C17 H17 118.9
C18 C17 H17 118.9
C13 C18 C17 117.5(2)
C13 C18 C21 121.95(19)
C17 C18 C21 120.5(2)
C14 C19 H19A 109.5
C14 C19 H19B 109.5
H19A C19 H19B 109.5
C14 C19 H19C 109.5
H19A C19 H19C 109.5
H19B C19 H19C 109.5
C16 C20 H20A 109.5
C16 C20 H20B 109.5
H20A C20 H20B 109.5
C16 C20 H20C 109.5
H20A C20 H20C 109.5
H20B C20 H20C 109.5
C18 C21 H21A 109.5
C18 C21 H21B 109.5
H21A C21 H21B 109.5
C18 C21 H21C 109.5
H21A C21 H21C 109.5
H21B C21 H21C 109.5
C23 C22 C26 107.7(3)
C23 C22 Ni1 73.37(17)
C26 C22 Ni1 72.57(16)
C23 C22 H22 126.1
C26 C22 H22 126.1
Ni1 C22 H22 119.8
C24 C23 C22 106.4(3)
C24 C23 Ni1 70.45(16)
C22 C23 Ni1 68.03(15)
C24 C23 H23 126.8
C22 C23 H23 126.8
Ni1 C23 H23 126.3
C25 C24 C23 109.1(3)
C25 C24 Ni1 73.19(17)
C23 C24 Ni1 71.51(16)
C25 C24 H24 125.5
C23 C24 H24 125.5
Ni1 C24 H24 121.5
C26 C25 C24 107.8(3)
C26 C25 Ni1 69.57(16)
C24 C25 Ni1 69.23(16)
C26 C25 H25 126.1
C24 C25 H25 126.1
Ni1 C25 H25 126.6
C25 C26 C22 108.8(3)
C25 C26 Ni1 73.76(17)
C22 C26 Ni1 68.44(16)
C25 C26 H26 125.6
C22 C26 H26 125.6
Ni1 C26 H26 123.8
C28 C27 C32 115.9(2)
C28 C27 Ni1 122.94(18)
C32 C27 Ni1 121.05(18)
C29 C28 C27 122.3(2)
C29 C28 H28 118.9
C27 C28 H28 118.9
C30 C29 C28 120.4(3)
C30 C29 H29 119.8
C28 C29 H29 119.8
C31 C30 C29 118.6(2)
C31 C30 H30 120.7
C29 C30 H30 120.7
C30 C31 C32 121.0(2)
C30 C31 H31 119.5
C32 C31 H31 119.5
C31 C32 C27 121.8(2)
C31 C32 H32 119.1
C27 C32 H32 119.1
C1 N1 C2 111.51(18)
C1 N1 C4 127.02(19)
C2 N1 C4 121.47(18)
C1 N2 C3 111.76(18)
C1 N2 C13 126.68(19)
C3 N2 C13 121.56(18)
C1 Ni1 C27 95.35(9)
C1 Ni1 C22 164.96(12)
C27 Ni1 C22 95.35(11)
C1 Ni1 C26 145.99(11)
C27 Ni1 C26 104.26(11)
C22 Ni1 C26 38.99(12)
C1 Ni1 C24 104.15(11)
C27 Ni1 C24 159.12(11)
C22 Ni1 C24 64.13(12)
C26 Ni1 C24 62.78(13)
C1 Ni1 C23 126.39(12)
C27 Ni1 C23 122.62(12)
C22 Ni1 C23 38.60(13)
C26 Ni1 C23 63.89(13)
C24 Ni1 C23 38.04(12)
C1 Ni1 C25 113.59(11)
C27 Ni1 C25 138.10(12)
C22 Ni1 C25 63.60(12)
C26 Ni1 C25 36.67(12)
C24 Ni1 C25 37.58(13)
C23 Ni1 C25 63.21(12)

loop_
_geom_bond_atom_site_label_1
_geom_bond_atom_site_label_2
_geom_bond_distance
C1 N2 1.362(3)
C1 N1 1.369(3)
C1 Ni1 1.875(2)
C2 C3 1.339(3)
C2 N1 1.383(3)
C2 H2 0.9500
C3 N2 1.388(3)
C3 H3 0.9500
C4 C5 1.392(3)
C4 C9 1.396(3)
C4 N1 1.443(3)
C5 C6 1.387(3)
C5 C10 1.501(3)
C6 C7 1.382(3)
C6 H6 0.9500
C7 C8 1.384(3)
C7 C11 1.508(3)
C8 C9 1.392(3)
C8 H8 0.9500
C9 C12 1.505(3)
C10 H10A 0.9800
C10 H10B 0.9800
C10 H10C 0.9800
C11 H11A 0.9800
C11 H11B 0.9800
C11 H11C 0.9800
C12 H12A 0.9800
C12 H12B 0.9800
C12 H12C 0.9800
C13 C14 1.393(3)
C13 C18 1.393(3)
C13 N2 1.440(3)
C14 C15 1.392(3)
C14 C19 1.511(3)
C15 C16 1.384(3)
C15 H15 0.9500
C16 C17 1.380(3)
C16 C20 1.513(3)
C17 C18 1.396(3)
C17 H17 0.9500
C18 C21 1.500(3)
C19 H19A 0.9800
C19 H19B 0.9800
C19 H19C 0.9800
C20 H20A 0.9800
C20 H20B 0.9800
C20 H20C 0.9800
C21 H21A 0.9800
C21 H21B 0.9800
C21 H21C 0.9800
C22 C23 1.403(5)
C22 C26 1.412(4)
C22 Ni1 2.086(3)
C22 H22 0.9500
C23 C24 1.401(4)
C23 Ni1 2.156(3)
C23 H23 0.9500
C24 C25 1.397(5)
C24 Ni1 2.142(3)
C24 H24 0.9500
C25 C26 1.364(4)
C25 Ni1 2.193(3)
C25 H25 0.9500
C26 Ni1 2.140(3)
C26 H26 0.9500
C27 C28 1.392(3)
C27 C32 1.403(3)
C27 Ni1 1.908(2)
C28 C29 1.390(4)
C28 H28 0.9500
C29 C30 1.377(4)
C29 H29 0.9500
C30 C31 1.376(4)
C30 H30 0.9500
C31 C32 1.384(3)
C31 H31 0.9500
C32 H32 0.9500

loop_
_geom_torsion_atom_site_label_1
_geom_torsion_atom_site_label_2
_geom_torsion_atom_site_label_3
_geom_torsion_atom_site_label_4
_geom_torsion
N1 C2 C3 N2 -1.1(3)
C9 C4 C5 C6 1.6(3)
N1 C4 C5 C6 176.7(2)
C9 C4 C5 C10 -175.7(2)
N1 C4 C5 C10 -0.6(3)
C4 C5 C6 C7 -0.7(4)
C10 C5 C6 C7 176.6(2)
C5 C6 C7 C8 0.2(4)
C5 C6 C7 C11 -178.5(3)
C6 C7 C8 C9 -0.5(4)
C11 C7 C8 C9 178.2(3)
C7 C8 C9 C4 1.4(4)
C7 C8 C9 C12 -177.8(2)
C5 C4 C9 C8 -1.9(3)
N1 C4 C9 C8 -177.0(2)
C5 C4 C9 C12 177.3(2)
N1 C4 C9 C12 2.2(3)
C18 C13 C14 C15 3.1(4)
N2 C13 C14 C15 -180.0(2)
C18 C13 C14 C19 -173.6(2)
N2 C13 C14 C19 3.3(3)
C13 C14 C15 C16 -3.2(4)
C19 C14 C15 C16 173.5(2)
C14 C15 C16 C17 1.2(4)
C14 C15 C16 C20 -177.2(2)
C15 C16 C17 C18 1.0(4)
C20 C16 C17 C18 179.5(2)
C14 C13 C18 C17 -1.1(3)
N2 C13 C18 C17 -178.0(2)
C14 C13 C18 C21 -179.6(2)
N2 C13 C18 C21 3.5(3)
C16 C17 C18 C13 -1.1(3)
C16 C17 C18 C21 177.5(2)
C26 C22 C23 C24 4.6(3)
Ni1 C22 C23 C24 -60.34(19)
C26 C22 C23 Ni1 64.94(18)
C22 C23 C24 C25 -5.2(3)
Ni1 C23 C24 C25 -64.0(2)
C22 C23 C24 Ni1 58.79(19)
C23 C24 C25 C26 3.8(3)
Ni1 C24 C25 C26 -59.1(2)
C23 C24 C25 Ni1 62.93(19)
C24 C25 C26 C22 -0.9(3)
Ni1 C25 C26 C22 -59.77(19)
C24 C25 C26 Ni1 58.89(19)
C23 C22 C26 C25 -2.4(3)
Ni1 C22 C26 C25 63.1(2)
C23 C22 C26 Ni1 -65.47(19)
C32 C27 C28 C29 1.2(4)
Ni1 C27 C28 C29 177.1(2)
C27 C28 C29 C30 -0.8(4)
C28 C29 C30 C31 0.0(4)
C29 C30 C31 C32 0.3(4)
C30 C31 C32 C27 0.1(4)
C28 C27 C32 C31 -0.9(4)
Ni1 C27 C32 C31 -176.85(19)
N2 C1 N1 C2 -1.3(2)
Ni1 C1 N1 C2 179.93(17)
N2 C1 N1 C4 178.4(2)
Ni1 C1 N1 C4 -0.3(3)
C3 C2 N1 C1 1.6(3)
C3 C2 N1 C4 -178.2(2)
C5 C4 N1 C1 90.1(3)
C9 C4 N1 C1 -94.7(3)
C5 C4 N1 C2 -90.2(3)
C9 C4 N1 C2 85.1(3)
N1 C1 N2 C3 0.6(2)
Ni1 C1 N2 C3 179.36(17)
N1 C1 N2 C13 -179.98(19)
Ni1 C1 N2 C13 -1.3(3)
C2 C3 N2 C1 0.3(3)
C2 C3 N2 C13 -179.1(2)
C14 C13 N2 C1 75.6(3)
C18 C13 N2 C1 -107.4(3)
C14 C13 N2 C3 -105.1(3)
C18 C13 N2 C3 71.9(3)
N2 C1 Ni1 C27 60.1(2)
N1 C1 Ni1 C27 -121.5(2)
N2 C1 Ni1 C22 -75.1(5)
N1 C1 Ni1 C22 103.3(4)
N2 C1 Ni1 C26 -174.4(2)
N1 C1 Ni1 C26 4.1(3)
N2 C1 Ni1 C24 -112.4(2)
N1 C1 Ni1 C24 66.0(2)
N2 C1 Ni1 C23 -77.8(2)
N1 C1 Ni1 C23 100.6(2)
N2 C1 Ni1 C25 -151.0(2)
N1 C1 Ni1 C25 27.5(2)
C28 C27 Ni1 C1 83.1(2)
C32 C27 Ni1 C1 -101.2(2)
C28 C27 Ni1 C22 -107.5(2)
C32 C27 Ni1 C22 68.2(2)
C28 C27 Ni1 C26 -68.9(2)
C32 C27 Ni1 C26 106.8(2)
C28 C27 Ni1 C24 -117.8(4)
C32 C27 Ni1 C24 57.9(4)
C28 C27 Ni1 C23 -136.8(2)
C32 C27 Ni1 C23 38.9(2)
C28 C27 Ni1 C25 -51.9(3)
C32 C27 Ni1 C25 123.8(2)
C23 C22 Ni1 C1 -3.4(5)
C26 C22 Ni1 C1 -118.7(4)
C23 C22 Ni1 C27 -138.65(19)
C26 C22 Ni1 C27 106.11(19)
C23 C22 Ni1 C26 115.2(3)
C23 C22 Ni1 C24 37.30(19)
C26 C22 Ni1 C24 -77.9(2)
C26 C22 Ni1 C23 -115.2(3)
C23 C22 Ni1 C25 79.3(2)
C26 C22 Ni1 C25 -35.90(19)
C25 C26 Ni1 C1 37.6(3)
C22 C26 Ni1 C1 155.98(19)
C25 C26 Ni1 C27 160.8(2)
C22 C26 Ni1 C27 -80.7(2)
C25 C26 Ni1 C22 -118.4(3)
C25 C26 Ni1 C24 -36.7(2)
C22 C26 Ni1 C24 81.7(2)
C25 C26 Ni1 C23 -79.5(2)
C22 C26 Ni1 C23 38.93(18)
C22 C26 Ni1 C25 118.4(3)
C25 C24 Ni1 C1 -110.43(19)
C23 C24 Ni1 C1 132.1(2)
C25 C24 Ni1 C27 91.0(4)
C23 C24 Ni1 C27 -26.4(5)
C25 C24 Ni1 C22 79.6(2)
C23 C24 Ni1 C22 -37.8(2)
C25 C24 Ni1 C26 35.85(19)
C23 C24 Ni1 C26 -81.6(2)
C25 C24 Ni1 C23 117.5(3)
C23 C24 Ni1 C25 -117.5(3)
C24 C23 Ni1 C1 -63.3(2)
C22 C23 Ni1 C1 178.89(17)
C24 C23 Ni1 C27 169.14(19)
C22 C23 Ni1 C27 51.4(2)
C24 C23 Ni1 C22 117.8(3)
C24 C23 Ni1 C26 78.5(2)
C22 C23 Ni1 C26 -39.33(18)
C22 C23 Ni1 C24 -117.8(3)
C24 C23 Ni1 C25 37.3(2)
C22 C23 Ni1 C25 -80.5(2)
C26 C25 Ni1 C1 -158.16(19)
C24 C25 Ni1 C1 82.5(2)
C26 C25 Ni1 C27 -28.4(3)
C24 C25 Ni1 C27 -147.75(19)
C26 C25 Ni1 C22 38.2(2)
C24 C25 Ni1 C22 -81.2(2)
C24 C25 Ni1 C26 -119.3(3)
C26 C25 Ni1 C24 119.3(3)
C26 C25 Ni1 C23 81.5(2)
C24 C25 Ni1 C23 -37.8(2)
